data_4510247
loop_
_publ_author_name
'Iturrospe, Amaia'
'San Felices, Leire'
'Reinoso, Santiago'
'Artetxe, Be\~nat'
'Lezama, Luis'
'Guti\'errez-Zorrilla, Juan M.'

_publ_section_title
;
 Reversible Dehydration in Polyoxometalate-Based Hybrid Compounds: A Study
 of Single-Crystal to Single-Crystal Transformations in Keggin-Type
 Germanotungstates Decorated with Copper(II) Complexes of Tetradentate
 N-Donor Ligands
;
_journal_issue 5
_journal_name_full 'Crystal Growth &amp; Design'
_journal_page_first 2318
_journal_paper_doi 10.1021/cg500027f
_journal_volume 14
_journal_year 2014
_chemical_compound_source 'synthesis as described'
_chemical_formula_moiety 'C16 H22 Cu Ge N4 O40 W12, C16 H24 Cu N4 O, 3.5(H2 O)'
_chemical_formula_sum 'C32 H53 Cu2 Ge N8 O44.5 W12'
_chemical_formula_weight 3667.69
_chemical_name_systematic
;
 ?
;
_space_group_IT_number 14
_symmetry_cell_setting monoclinic
_symmetry_Int_Tables_number 14
_symmetry_space_group_name_Hall '-P 2ybc'
_symmetry_space_group_name_H-M 'P 1 21/c 1'
_atom_sites_solution_hydrogens geom
_atom_sites_solution_primary direct
_atom_sites_solution_secondary difmap
_audit_creation_date 2013-12-27T16:55:41-00:00
_audit_creation_method 'WinGX routine CIF_UPDATE'
_cell_angle_alpha 90
_cell_angle_beta 102.4494(7)
_cell_angle_gamma 90
_cell_formula_units_Z 4
_cell_length_a 11.54269(8)
_cell_length_b 22.41402(14)
_cell_length_c 25.84917(16)
_cell_measurement_reflns_used 35707
_cell_measurement_temperature 100(2)
_cell_measurement_theta_max 74.1310
_cell_measurement_theta_min 2.6000
_cell_measurement_wavelength 1.54184
_cell_volume 6530.40(8)
_computing_cell_refinement 'CrysAlis Pro (Oxford Diffraction Ltd., 2011)'
_computing_data_collection 'CrysAlis Pro (Oxford Diffraction Ltd., 2011)'
_computing_data_reduction 'CrysAlis Pro (Oxford Diffraction Ltd., 2011)'
_computing_molecular_graphics 'Diamond v.3.2f (Crystal Impact GbR, 2008)'
_computing_publication_material 'WinGX publication routines (Farrugia, 1999)'
_computing_structure_refinement 'SHELXL-97 (Sheldrick, 2008)'
_computing_structure_solution 'OLEX2 (Dolomanov et al, 2010)'
_diffrn_ambient_temperature 100(2)
_diffrn_detector 'CCD plate'
_diffrn_detector_area_resol_mean 5.2012
_diffrn_detector_type Atlas
_diffrn_measured_fraction_theta_full 1.000
_diffrn_measured_fraction_theta_max 1.000
_diffrn_measurement_details
;
  1 omega -105.00  -14.00   1.0000    1.5000
omega____ theta____ kappa____ phi______ frames
    -      -40.5756  -38.0000   90.0000 91

  2 omega  -63.00  -13.00   1.0000    1.5000
omega____ theta____ kappa____ phi______ frames
    -      -40.5756  125.0000 -150.0000 50

  3 omega -114.00  -49.00   1.0000    1.5000
omega____ theta____ kappa____ phi______ frames
    -      -40.5756 -162.0000 -112.0000 65

  4 omega  -28.00   10.00   1.0000    1.5000
omega____ theta____ kappa____ phi______ frames
    -       40.5756  -38.0000   60.0000 38

  5 omega   29.00   67.00   1.0000    1.5000
omega____ theta____ kappa____ phi______ frames
    -       40.5756  -38.0000   60.0000 38

  6 omega   34.00  124.00   1.0000    2.5000
omega____ theta____ kappa____ phi______ frames
    -      108.3609  -61.0000  -90.0000 90

  7 omega   94.00  151.00   1.0000    2.5000
omega____ theta____ kappa____ phi______ frames
    -      108.3609   45.0000  -30.0000 57

  8 omega   85.00  132.00   1.0000    2.5000
omega____ theta____ kappa____ phi______ frames
    -      108.3609   30.0000  150.0000 47

  9 omega   43.00   69.00   1.0000    2.5000
omega____ theta____ kappa____ phi______ frames
    -      108.3609  -30.0000  120.0000 26

 10 omega   34.00   65.00   1.0000    2.5000
omega____ theta____ kappa____ phi______ frames
    -      108.3609  -30.0000 -150.0000 31

 11 omega   89.00  154.00   1.0000    2.5000
omega____ theta____ kappa____ phi______ frames
    -      108.3609   61.0000    0.0000 65

 12 omega   34.00   60.00   1.0000    2.5000
omega____ theta____ kappa____ phi______ frames
    -      108.3609  -45.0000  120.0000 26

 13 omega   77.00  146.00   1.0000    2.5000
omega____ theta____ kappa____ phi______ frames
    -      108.3609   77.0000   30.0000 69

 14 omega   50.00   77.00   1.0000    2.5000
omega____ theta____ kappa____ phi______ frames
    -      108.3609  -45.0000 -180.0000 27

 15 omega   37.00   98.00   1.0000    1.5000
omega____ theta____ kappa____ phi______ frames
    -       40.5756 -125.0000   90.0000 61

 16 omega   11.00  118.00   1.0000    1.5000
omega____ theta____ kappa____ phi______ frames
    -       40.5756   77.0000 -150.0000 107

 17 omega   78.00  108.00   1.0000    1.5000
omega____ theta____ kappa____ phi______ frames
    -       40.5756   38.0000    0.0000 30

 18 omega   30.00   56.00   1.0000    1.5000
omega____ theta____ kappa____ phi______ frames
    -       40.5756   38.0000    0.0000 26

 19 omega   46.00  135.00   1.0000    2.5000
omega____ theta____ kappa____ phi______ frames
    -      108.3609  -77.0000   30.0000 89

 20 omega   86.00  155.00   1.0000    2.5000
omega____ theta____ kappa____ phi______ frames
    -      108.3609   45.0000   90.0000 69

 21 omega   96.00  122.00   1.0000    2.5000
omega____ theta____ kappa____ phi______ frames
    -      108.3609 -125.0000  150.0000 26

 22 omega   30.00   57.00   1.0000    2.5000
omega____ theta____ kappa____ phi______ frames
    -      108.3609  -30.0000    0.0000 27

 23 omega   36.00   68.00   1.0000    2.5000
omega____ theta____ kappa____ phi______ frames
    -      108.3609  -30.0000 -120.0000 32

 24 omega   79.00  115.00   1.0000    2.5000
omega____ theta____ kappa____ phi______ frames
    -      108.3609 -117.0000   38.0000 36

 25 omega   51.00   91.00   1.0000    2.5000
omega____ theta____ kappa____ phi______ frames
    -      108.3609  -94.0000 -180.0000 40

 26 omega   39.00   65.00   1.0000    2.5000
omega____ theta____ kappa____ phi______ frames
    -      108.3609  -30.0000  150.0000 26

 27 omega   33.00   64.00   1.0000    2.5000
omega____ theta____ kappa____ phi______ frames
    -      108.3609  -30.0000 -180.0000 31

 28 omega   47.00  104.00   1.0000    2.5000
omega____ theta____ kappa____ phi______ frames
    -      108.3609  -94.0000  -90.0000 57

 29 omega   47.00  103.00   1.0000    2.5000
omega____ theta____ kappa____ phi______ frames
    -      108.3609  -94.0000 -150.0000 56

 30 omega   34.00   69.00   1.0000    2.5000
omega____ theta____ kappa____ phi______ frames
    -      108.3609 -125.0000  150.0000 35

;
_diffrn_measurement_device '\k-geometry diffractometer'
_diffrn_measurement_device_type 'Agilent SuperNova'
_diffrn_measurement_method '\w scans'
_diffrn_orient_matrix_UB_11 -0.0718582000
_diffrn_orient_matrix_UB_12 0.0584179000
_diffrn_orient_matrix_UB_13 -0.0088914000
_diffrn_orient_matrix_UB_21 -0.0357646000
_diffrn_orient_matrix_UB_22 -0.0136480000
_diffrn_orient_matrix_UB_23 -0.0597393000
_diffrn_orient_matrix_UB_31 -0.1106198000
_diffrn_orient_matrix_UB_32 -0.0335658000
_diffrn_orient_matrix_UB_33 0.0087941000
_diffrn_radiation_monochromator 'Multilayer optics'
_diffrn_radiation_probe x-ray
_diffrn_radiation_source 'Nova (Cu) X-ray micro-source'
_diffrn_radiation_type CuK\a
_diffrn_radiation_wavelength 1.54184
_diffrn_reflns_av_R_equivalents 0.0665
_diffrn_reflns_av_unetI/netI 0.0404
_diffrn_reflns_limit_h_max 13
_diffrn_reflns_limit_h_min -13
_diffrn_reflns_limit_k_max 25
_diffrn_reflns_limit_k_min -27
_diffrn_reflns_limit_l_max 31
_diffrn_reflns_limit_l_min -28
_diffrn_reflns_number 53179
_diffrn_reflns_theta_full 69.00
_diffrn_reflns_theta_max 69.00
_diffrn_reflns_theta_min 2.64
_diffrn_source_current 0.8
_diffrn_source_power 0.04
_diffrn_source_voltage 50
_exptl_absorpt_coefficient_mu 39.970
_exptl_absorpt_correction_T_max 0.171
_exptl_absorpt_correction_T_min 0.023
_exptl_absorpt_correction_type analytical
_exptl_absorpt_process_details
;
       CrysAlisPro, Agilent Technologies,
Version 1.171.36.24 (release 03-12-2012 CrysAlis171 .NET)
(compiled Dec  3 2012,18:21:49)
Analytical numeric absorption correction using a multifaceted crystal
            model based on expressions derived by R.C. Clark & J.S. Reid.
(Clark, R. C. & Reid, J. S. (1995). Acta Cryst. A51, 887-897)
;
_exptl_crystal_colour blue
_exptl_crystal_density_diffrn 3.730
_exptl_crystal_density_method 'not measured'
_exptl_crystal_description prism
_exptl_crystal_F_000 6540
_exptl_crystal_size_max 0.2953
_exptl_crystal_size_mid 0.1306
_exptl_crystal_size_min 0.0988
_refine_diff_density_max 3.651
_refine_diff_density_min -4.040
_refine_diff_density_rms 0.513
_refine_ls_extinction_method none
_refine_ls_goodness_of_fit_ref 1.132
_refine_ls_hydrogen_treatment mixed
_refine_ls_matrix_type full
_refine_ls_number_parameters 485
_refine_ls_number_reflns 12121
_refine_ls_number_restraints 0
_refine_ls_restrained_S_all 1.132
_refine_ls_R_factor_all 0.0564
_refine_ls_R_factor_gt 0.0554
_refine_ls_shift/su_max 0.001
_refine_ls_shift/su_mean 0.000
_refine_ls_structure_factor_coef Fsqd
_refine_ls_weighting_details 'calc w=1/[\s^2^(Fo^2^)+(0.0824P)^2^+159.5773P] where P=(Fo^2^+2Fc^2^)/3'
_refine_ls_weighting_scheme calc
_refine_ls_wR_factor_gt 0.1447
_refine_ls_wR_factor_ref 0.1456
_reflns_number_gt 11844
_reflns_number_total 12121
_reflns_threshold_expression >2\s(I)
_cod_data_source_file cg500027f_si_002.cif
_cod_data_source_block 1
_cod_depositor_comments 'Adding full bibliography for 4510247--4510251.cif.'
_cod_original_cell_volume 6530.40(7)
_cod_original_formula_sum 'C32 H53 Cu2 Ge N8 O44.50 W12'
_cod_database_code 4510247

loop_
_symmetry_equiv_pos_as_xyz
'x, y, z'
'-x, y+1/2, -z+1/2'
'-x, -y, -z'
'x, -y-1/2, z-1/2'

loop_
_atom_site_label
_atom_site_type_symbol
_atom_site_fract_x
_atom_site_fract_y
_atom_site_fract_z
_atom_site_U_iso_or_equiv
_atom_site_adp_type
_atom_site_occupancy
_atom_site_symmetry_multiplicity
_atom_site_calc_flag
_atom_site_refinement_flags
_atom_site_disorder_assembly
_atom_site_disorder_group
W4 W 0.63574(5) 0.60247(2) 0.185283(19) 0.00832(12) Uani 1 1 d . . .
W3 W 0.98264(4) 0.74441(2) 0.24358(2) 0.00800(12) Uani 1 1 d . . .
W7 W 0.94960(5) 0.72029(2) 0.42903(2) 0.01106(13) Uani 1 1 d . . .
W6 W 0.65134(5) 0.72526(2) 0.39888(2) 0.00948(13) Uani 1 1 d . . .
W11 W 0.63265(5) 0.56225(2) 0.37293(2) 0.01031(13) Uani 1 1 d . . .
W12 W 0.92889(5) 0.55708(2) 0.408399(19) 0.00925(13) Uani 1 1 d . . .
W5 W 0.48748(4) 0.66869(2) 0.26893(2) 0.00956(12) Uani 1 1 d . . .
W1 W 0.65445(5) 0.75038(2) 0.20397(2) 0.00975(13) Uani 1 1 d . . .
W10 W 0.78888(5) 0.50060(2) 0.29105(2) 0.00998(13) Uani 1 1 d . . .
W9 W 0.96378(5) 0.59669(2) 0.21974(2) 0.00966(13) Uani 1 1 d . . .
W8 W 1.11400(5) 0.64887(2) 0.33680(2) 0.00974(13) Uani 1 1 d . . .
W2 W 0.80960(5) 0.81246(2) 0.33385(2) 0.00990(13) Uani 1 1 d . . .
Ge13 Ge 0.79986(11) 0.65746(5) 0.30750(5) 0.0052(2) Uani 1 1 d . . .
Cu1B Cu 1.18336(16) 0.85038(8) 0.52284(7) 0.0123(3) Uani 1 1 d . A .
Cu1A Cu 0.60128(16) 0.90156(7) 0.13497(7) 0.0130(4) Uani 1 1 d . . .
O22 O 0.4918(8) 0.6165(4) 0.2085(3) 0.0152(17) Uiso 1 1 d . . .
O14 O 0.9273(8) 0.7888(4) 0.2951(3) 0.0137(16) Uiso 1 1 d . . .
O21 O 1.0019(8) 0.6754(4) 0.2002(3) 0.0154(17) Uiso 1 1 d . . .
O32 O 1.0405(8) 0.5884(4) 0.3680(3) 0.0133(16) Uiso 1 1 d . . .
O13 O 0.6986(8) 0.7928(4) 0.2692(3) 0.0177(18) Uiso 1 1 d . . .
O23 O 0.5487(7) 0.7141(4) 0.3298(3) 0.0105(16) Uiso 1 1 d . . .
O26 O 1.1068(8) 0.6007(4) 0.2753(3) 0.0157(17) Uiso 1 1 d . . .
O20 O 1.1192(7) 0.7189(4) 0.2934(3) 0.0120(16) Uiso 1 1 d . . .
O34 O 0.6638(7) 0.4970(4) 0.3303(3) 0.0113(16) Uiso 1 1 d . . .
O18 O 0.6876(8) 0.8037(4) 0.3734(3) 0.0130(16) Uiso 1 1 d . . .
O15 O 0.8163(8) 0.7452(4) 0.2050(3) 0.0144(17) Uiso 1 1 d . . .
O17 O 0.5036(7) 0.7344(4) 0.2235(3) 0.0108(16) Uiso 1 1 d . . .
O25 O 1.0540(7) 0.7018(4) 0.3849(3) 0.0111(16) Uiso 1 1 d . . .
O24 O 0.7985(8) 0.7304(4) 0.4496(3) 0.0151(17) Uiso 1 1 d . . .
O31 O 0.9273(8) 0.6359(4) 0.4346(3) 0.0155(17) Uiso 1 1 d . . .
O30 O 0.6508(8) 0.6409(4) 0.4044(3) 0.0166(18) Uiso 1 1 d . . .
O33 O 0.9083(7) 0.5363(4) 0.2608(3) 0.0128(16) Uiso 1 1 d . . .
O27 O 0.8031(8) 0.6079(4) 0.1866(3) 0.0129(16) Uiso 1 1 d . . .
O28 O 0.6800(8) 0.5412(4) 0.2359(3) 0.0134(16) Uiso 1 1 d . . .
O1 O 0.6109(8) 0.8069(4) 0.1591(3) 0.0148(17) Uiso 1 1 d . . .
O39 O 0.9277(7) 0.6607(4) 0.2837(3) 0.0103(16) Uiso 1 1 d . . .
O40 O 0.7906(7) 0.5891(3) 0.3363(3) 0.0085(15) Uiso 1 1 d . . .
O8 O 1.2584(8) 0.6416(4) 0.3681(3) 0.0168(18) Uiso 1 1 d . . .
O2 O 0.8163(8) 0.8885(4) 0.3305(3) 0.0174(18) Uiso 1 1 d . . .
O2W O 0.8795(8) 0.9892(4) 0.3953(3) 0.0147(17) Uiso 1 1 d . . .
O38 O 0.8017(7) 0.7125(3) 0.3540(3) 0.0063(14) Uiso 1 1 d . . .
O37 O 0.6797(7) 0.6676(3) 0.2555(3) 0.0084(15) Uiso 1 1 d . . .
O11 O 0.5303(8) 0.5311(4) 0.4028(3) 0.0171(18) Uiso 1 1 d . . .
O4 O 0.5833(8) 0.5650(4) 0.1277(4) 0.0194(19) Uiso 1 1 d . . .
O35 O 0.7776(8) 0.5411(4) 0.4238(3) 0.0158(17) Uiso 1 1 d . . .
O9 O 1.0162(8) 0.5547(4) 0.1742(3) 0.0147(17) Uiso 1 1 d . . .
O29 O 0.5380(8) 0.5993(4) 0.3137(3) 0.0126(16) Uiso 1 1 d . . .
O10 O 0.7854(8) 0.4292(4) 0.2692(3) 0.0164(18) Uiso 1 1 d . . .
O3 O 1.0412(8) 0.7981(4) 0.2104(3) 0.0176(18) Uiso 1 1 d . . .
O36 O 0.9019(8) 0.4914(4) 0.3576(3) 0.0146(17) Uiso 1 1 d . . .
O4W O 0.4466(9) 0.4988(4) 0.0446(4) 0.024(2) Uiso 1 1 d . . .
O19 O 0.9257(8) 0.7993(4) 0.3980(4) 0.0184(18) Uiso 1 1 d . . .
O16 O 0.6242(8) 0.6835(4) 0.1575(3) 0.0148(17) Uiso 1 1 d . . .
O6 O 0.5562(9) 0.7474(4) 0.4372(4) 0.021(2) Uiso 1 1 d . . .
O12 O 1.0264(8) 0.5215(4) 0.4566(4) 0.0187(18) Uiso 1 1 d . . .
O7 O 1.0464(8) 0.7367(4) 0.4871(3) 0.0167(18) Uiso 1 1 d . . .
O5 O 0.3391(9) 0.6701(4) 0.2647(4) 0.0203(19) Uiso 1 1 d . . .
N1A N 0.4477(11) 0.8978(5) 0.0798(5) 0.022(2) Uiso 1 1 d . . .
N4B N 1.1799(10) 0.8603(5) 0.4452(4) 0.017(2) Uiso 1 1 d . . .
O1W O 1.2317(9) 0.9447(5) 0.5382(4) 0.026(2) Uiso 1 1 d . . .
N1B N 1.0146(10) 0.8617(5) 0.5305(4) 0.015(2) Uiso 1 1 d . . .
N3B N 1.3297(10) 0.8015(5) 0.5189(4) 0.016(2) Uiso 1 1 d . A .
N4A N 0.5592(10) 0.9208(5) 0.2034(4) 0.017(2) Uiso 1 1 d . . .
N3A N 0.7452(10) 0.9507(5) 0.1653(4) 0.020(2) Uiso 1 1 d . . .
N2A N 0.6778(11) 0.8902(6) 0.0710(5) 0.025(3) Uiso 1 1 d . . .
O3W O 1.0675(12) 0.8647(6) 0.1214(5) 0.041(3) Uiso 1 1 d . . .
C5B C 0.9883(12) 0.8261(6) 0.5683(5) 0.017(2) Uiso 1 1 d . . .
C14A C 0.4889(13) 0.8886(7) 0.2289(6) 0.025(3) Uiso 1 1 d . . .
H14A H 0.4458 0.8562 0.2123 0.030 Uiso 1 1 calc R . .
C10B C 1.2419(12) 0.8166(6) 0.4266(5) 0.018(3) Uiso 1 1 d . . .
C10A C 0.6211(13) 0.9676(6) 0.2282(5) 0.022(3) Uiso 1 1 d . . .
N2B N 1.2004(13) 0.8160(6) 0.5964(5) 0.032(3) Uiso 1 1 d . . .
C14B C 1.1291(13) 0.9028(6) 0.4116(5) 0.022(3) Uiso 1 1 d . . .
H14B H 1.0885 0.9334 0.4244 0.026 Uiso 1 1 calc R . .
C9B C 1.3016(12) 0.7718(6) 0.4674(5) 0.020(3) Uiso 1 1 d . . .
H9BA H 1.2491 0.7382 0.4686 0.024 Uiso 1 1 calc R . .
H9BB H 1.3736 0.7570 0.4583 0.024 Uiso 1 1 calc R . .
C16A C 0.8426(13) 0.9171(6) 0.2014(6) 0.025(3) Uiso 1 1 d . . .
H16A H 0.8125 0.8999 0.2299 0.037 Uiso 1 1 calc R . .
H16B H 0.9063 0.9440 0.2156 0.037 Uiso 1 1 calc R . .
H16C H 0.8713 0.8860 0.1819 0.037 Uiso 1 1 calc R . .
C11B C 1.2518(14) 0.8148(7) 0.3744(6) 0.027(3) Uiso 1 1 d . . .
H11B H 1.2953 0.7846 0.3627 0.033 Uiso 1 1 calc R . .
C5A C 0.4693(14) 0.9035(7) 0.0298(6) 0.027(3) Uiso 1 1 d . . .
C9A C 0.6996(13) 0.9970(6) 0.1973(6) 0.025(3) Uiso 1 1 d . . .
H9AA H 0.7653 1.0163 0.2211 0.030 Uiso 1 1 calc R . .
H9AB H 0.6556 1.0271 0.1742 0.030 Uiso 1 1 calc R . .
C1A C 0.3384(13) 0.8930(6) 0.0865(6) 0.025(3) Uiso 1 1 d . . .
H1A H 0.3246 0.8887 0.1204 0.030 Uiso 1 1 calc R . .
C8A C 0.7837(15) 0.9761(7) 0.1192(6) 0.032(3) Uiso 1 1 d . . .
H8AA H 0.8606 0.9950 0.1303 0.038 Uiso 1 1 calc R . .
H8AB H 0.7272 1.0057 0.1019 0.038 Uiso 1 1 calc R . .
C16B C 1.4361(14) 0.8386(7) 0.5234(6) 0.028(3) Uiso 1 1 d . . .
H16D H 1.4195 0.8711 0.4986 0.043 Uiso 1 1 calc R . .
H16E H 1.4996 0.8149 0.5157 0.043 Uiso 1 1 calc R . .
H16F H 1.4589 0.8542 0.5587 0.043 Uiso 1 1 calc R . .
C13B C 1.1341(16) 0.9032(8) 0.3595(7) 0.036(4) Uiso 1 1 d . . .
H13B H 1.0964 0.9332 0.3372 0.043 Uiso 1 1 calc R . .
C6B C 1.0857(14) 0.7865(7) 0.5967(6) 0.030(3) Uiso 1 1 d . A .
H6BA H 1.0776 0.7801 0.6329 0.036 Uiso 1 1 calc R . .
H6BB H 1.0819 0.7481 0.5792 0.036 Uiso 1 1 calc R . .
C12B C 1.1968(15) 0.8580(7) 0.3395(6) 0.031(3) Uiso 1 1 d . . .
H12B H 1.2011 0.8572 0.3040 0.037 Uiso 1 1 calc R . .
C3A C 0.2641(15) 0.8970(7) -0.0080(7) 0.032(3) Uiso 1 1 d . . .
H3A H 0.2018 0.8970 -0.0376 0.039 Uiso 1 1 calc R . .
C11A C 0.6120(15) 0.9866(8) 0.2789(6) 0.033(3) Uiso 1 1 d . . .
H11A H 0.6514 1.0205 0.2943 0.040 Uiso 1 1 calc R . .
C2A C 0.2409(14) 0.8941(7) 0.0421(6) 0.028(3) Uiso 1 1 d . . .
H2A H 0.1633 0.8930 0.0468 0.033 Uiso 1 1 calc R . .
C1B C 0.9286(15) 0.8968(7) 0.5023(7) 0.033(3) Uiso 1 1 d . . .
H1B H 0.9469 0.9219 0.4765 0.039 Uiso 1 1 calc R . .
C4B C 0.8754(15) 0.8267(7) 0.5799(7) 0.033(3) Uiso 1 1 d . . .
H4B H 0.8591 0.8030 0.6070 0.039 Uiso 1 1 calc R . .
C13A C 0.4823(15) 0.9049(7) 0.2810(7) 0.034(3) Uiso 1 1 d . . .
H13A H 0.4361 0.8822 0.2990 0.041 Uiso 1 1 calc R . .
C4A C 0.3753(15) 0.8999(7) -0.0139(7) 0.032(3) Uiso 1 1 d . . .
H4A H 0.3906 0.8995 -0.0478 0.039 Uiso 1 1 calc R . .
C7A C 0.7908(15) 0.9255(8) 0.0823(7) 0.035(4) Uiso 1 1 d . . .
H7AA H 0.8564 0.8997 0.0979 0.042 Uiso 1 1 calc R . .
H7AB H 0.8058 0.9412 0.0493 0.042 Uiso 1 1 calc R . .
C6A C 0.5916(14) 0.9170(7) 0.0260(6) 0.032(3) Uiso 1 1 d . . .
H6AA H 0.6027 0.9599 0.0261 0.038 Uiso 1 1 calc R . .
H6AB H 0.6058 0.9015 -0.0071 0.038 Uiso 1 1 calc R . .
C15A C 0.7006(16) 0.8280(7) 0.0591(7) 0.036(4) Uiso 1 1 d . . .
H15A H 0.7498 0.8097 0.0897 0.053 Uiso 1 1 calc R . .
H15B H 0.7403 0.8266 0.0301 0.053 Uiso 1 1 calc R . .
H15C H 0.6267 0.8068 0.0497 0.053 Uiso 1 1 calc R . .
C12A C 0.5418(16) 0.9528(8) 0.3054(7) 0.038(4) Uiso 1 1 d . . .
H12A H 0.5358 0.9630 0.3395 0.046 Uiso 1 1 calc R . .
C2B C 0.8157(18) 0.8965(9) 0.5104(8) 0.044(4) Uiso 1 1 d . . .
H2B H 0.7567 0.9191 0.4889 0.052 Uiso 1 1 calc R . .
C15B C 1.225(2) 0.8627(10) 0.6377(9) 0.057(5) Uiso 1 1 d . A .
H15D H 1.2859 0.8888 0.6310 0.085 Uiso 1 1 calc R . .
H15E H 1.2509 0.8443 0.6718 0.085 Uiso 1 1 calc R . .
H15F H 1.1541 0.8852 0.6373 0.085 Uiso 1 1 calc R . .
C3B C 0.7899(19) 0.8622(9) 0.5513(8) 0.047(4) Uiso 1 1 d . . .
H3B H 0.7148 0.8635 0.5588 0.057 Uiso 1 1 calc R . .
O5W O 0.5457(19) 0.8838(10) 0.4153(8) 0.030(5) Uiso 0.50 1 d P . .
C8B C 1.344(2) 0.7579(9) 0.5634(8) 0.049(5) Uiso 1 1 d . . .
H8BA H 1.2922 0.7240 0.5523 0.059 Uiso 0.60(4) 1 calc PR A 1
H8BB H 1.4251 0.7434 0.5715 0.059 Uiso 0.60(4) 1 calc PR A 1
H8BC H 1.3568 0.7193 0.5485 0.059 Uiso 0.40(4) 1 d PR A 2
H8BD H 1.4166 0.7677 0.5886 0.059 Uiso 0.40(4) 1 d PR A 2
C7B1 C 1.317(2) 0.7833(11) 0.6100(9) 0.024(7) Uiso 0.60(4) 1 d P A 1
H7BA H 1.3794 0.8108 0.6260 0.029 Uiso 0.60(4) 1 calc PR A 1
H7BB H 1.3126 0.7521 0.6354 0.029 Uiso 0.60(4) 1 calc PR A 1
C7B2 C 1.258(3) 0.7502(13) 0.5906(12) 0.014(9) Uiso 0.40(4) 1 d P A 2
H7BC H 1.2913 0.7337 0.6254 0.016 Uiso 0.40(4) 1 calc PR A 2
H7BD H 1.1981 0.7231 0.5719 0.016 Uiso 0.40(4) 1 calc PR A 2

loop_
_atom_site_aniso_label
_atom_site_aniso_U_11
_atom_site_aniso_U_22
_atom_site_aniso_U_33
_atom_site_aniso_U_23
_atom_site_aniso_U_13
_atom_site_aniso_U_12
W4 0.0101(3) 0.0063(2) 0.0065(2) -0.00140(17) -0.00280(18) -0.00179(18)
W3 0.0072(3) 0.0064(2) 0.0102(2) 0.00095(17) 0.00132(19) -0.00160(17)
W7 0.0074(3) 0.0163(3) 0.0078(2) -0.00500(19) -0.00207(19) -0.00097(19)
W6 0.0086(3) 0.0097(2) 0.0107(2) -0.00266(18) 0.00300(19) 0.00118(18)
W11 0.0118(3) 0.0089(2) 0.0107(3) 0.00014(18) 0.0035(2) -0.00348(19)
W12 0.0095(3) 0.0098(2) 0.0073(2) 0.00287(17) -0.00092(19) 0.00175(18)
W5 0.0047(3) 0.0123(3) 0.0103(2) 0.00064(18) -0.00145(18) -0.00113(18)
W1 0.0114(3) 0.0068(2) 0.0094(2) 0.00204(17) -0.00122(19) 0.00274(18)
W10 0.0129(3) 0.0036(2) 0.0136(3) -0.00002(18) 0.0033(2) 0.00038(18)
W9 0.0111(3) 0.0093(2) 0.0091(2) -0.00199(18) 0.00333(19) 0.00196(18)
W8 0.0052(3) 0.0115(3) 0.0114(2) -0.00138(18) -0.00068(19) 0.00163(18)
W2 0.0117(3) 0.0043(2) 0.0123(3) -0.00289(17) -0.0005(2) -0.00123(18)
Ge13 0.0043(6) 0.0043(5) 0.0057(6) -0.0013(4) -0.0015(4) -0.0002(4)
Cu1B 0.0122(9) 0.0121(8) 0.0108(8) -0.0016(6) -0.0019(6) 0.0066(6)
Cu1A 0.0157(9) 0.0084(8) 0.0121(8) 0.0013(6) -0.0030(7) -0.0042(6)

loop_
_atom_type_symbol
_atom_type_description
_atom_type_scat_dispersion_real
_atom_type_scat_dispersion_imag
_atom_type_scat_source
C C 0.0181 0.0091 'International Tables Vol C Tables 4.2.6.8 and 6.1.1.4'
H H 0 0 'International Tables Vol C Tables 4.2.6.8 and 6.1.1.4'
Cu Cu -1.9646 0.5888 'International Tables Vol C Tables 4.2.6.8 and 6.1.1.4'
Ge Ge -1.0885 0.8855 'International Tables Vol C Tables 4.2.6.8 and 6.1.1.4'
N N 0.0311 0.018 'International Tables Vol C Tables 4.2.6.8 and 6.1.1.4'
O O 0.0492 0.0322 'International Tables Vol C Tables 4.2.6.8 and 6.1.1.4'
W W -5.4734 5.5774 'International Tables Vol C Tables 4.2.6.8 and 6.1.1.4'

loop_
_exptl_crystal_face_index_h
_exptl_crystal_face_index_k
_exptl_crystal_face_index_l
_exptl_crystal_face_perp_dist
_exptl_oxdiff_crystal_face_indexfrac_h
_exptl_oxdiff_crystal_face_indexfrac_k
_exptl_oxdiff_crystal_face_indexfrac_l
_exptl_oxdiff_crystal_face_x
_exptl_oxdiff_crystal_face_y
_exptl_oxdiff_crystal_face_z
-6 2 -6 0.1050 -6.1826 2.3105 -5.8952 0.6317 0.5418 0.5545
0 10 -12 0.0792 0.2090 9.9634 -12.0321 0.6740 0.5753 -0.4634
7 2 1 0.1397 7.1324 2.1255 0.9652 -0.3969 -0.3418 -0.8518
-1 -10 12 0.0132 -0.5399 -10.0833 12.0133 -0.6571 -0.5607 0.5038
1 -9 -13 0.0192 0.8761 -9.0585 -13.0987 -0.4757 0.8748 0.0919
0 9 13 0.0946 -0.3920 9.4948 12.5714 0.4711 -0.8666 -0.1648

loop_
_geom_angle_atom_site_label_1
_geom_angle_atom_site_label_2
_geom_angle_atom_site_label_3
_geom_angle
O4 W4 O28 103.8(4)
O4 W4 O22 100.8(4)
O28 W4 O22 91.4(4)
O4 W4 O27 102.3(4)
O28 W4 O27 85.0(4)
O22 W4 O27 156.9(4)
O4 W4 O16 98.9(4)
O28 W4 O16 157.0(4)
O22 W4 O16 88.2(4)
O27 W4 O16 86.3(4)
O4 W4 O37 168.5(4)
O28 W4 O37 86.2(3)
O22 W4 O37 72.9(3)
O27 W4 O37 84.0(3)
O16 W4 O37 71.7(3)
O3 W3 O14 102.5(4)
O3 W3 O20 101.1(4)
O14 W3 O20 92.2(4)
O3 W3 O21 99.4(4)
O14 W3 O21 157.6(4)
O20 W3 O21 88.3(4)
O3 W3 O15 100.9(4)
O14 W3 O15 84.9(4)
O20 W3 O15 157.9(3)
O21 W3 O15 86.3(4)
O3 W3 O39 169.7(4)
O14 W3 O39 86.8(3)
O20 W3 O39 73.6(3)
O21 W3 O39 71.9(3)
O15 W3 O39 84.3(3)
O7 W7 O25 101.4(4)
O7 W7 O31 102.7(4)
O25 W7 O31 86.6(4)
O7 W7 O19 100.1(4)
O25 W7 O19 90.2(4)
O31 W7 O19 157.2(4)
O7 W7 O24 100.9(4)
O25 W7 O24 157.6(4)
O31 W7 O24 87.3(4)
O19 W7 O24 87.2(4)
O7 W7 O38 170.1(4)
O25 W7 O38 85.9(3)
O31 W7 O38 84.3(3)
O19 W7 O38 72.9(3)
O24 W7 O38 72.1(3)
O6 W6 O30 103.6(4)
O6 W6 O24 99.9(4)
O30 W6 O24 91.5(4)
O6 W6 O23 103.4(4)
O30 W6 O23 86.0(4)
O24 W6 O23 156.6(4)
O6 W6 O18 98.3(4)
O30 W6 O18 157.9(4)
O24 W6 O18 87.4(4)
O23 W6 O18 86.4(3)
O6 W6 O38 168.2(4)
O30 W6 O38 85.9(3)
O24 W6 O38 72.5(3)
O23 W6 O38 84.1(3)
O18 W6 O38 72.7(3)
O11 W11 O29 102.3(4)
O11 W11 O34 100.6(4)
O29 W11 O34 91.0(3)
O11 W11 O30 102.0(4)
O29 W11 O30 86.1(4)
O34 W11 O30 157.4(4)
O11 W11 O35 100.1(4)
O29 W11 O35 157.4(4)
O34 W11 O35 87.8(4)
O30 W11 O35 86.5(4)
O11 W11 O40 169.8(4)
O29 W11 O40 85.5(3)
O34 W11 O40 72.5(3)
O30 W11 O40 84.9(3)
O35 W11 O40 72.6(3)
O12 W12 O31 103.5(4)
O12 W12 O35 104.6(4)
O31 W12 O35 91.2(4)
O12 W12 O36 97.2(4)
O31 W12 O36 158.6(4)
O35 W12 O36 88.8(4)
O12 W12 O32 98.8(4)
O31 W12 O32 85.1(4)
O35 W12 O32 156.5(4)
O36 W12 O32 86.5(4)
O12 W12 O40 169.9(4)
O31 W12 O40 86.5(3)
O35 W12 O40 73.7(3)
O36 W12 O40 73.0(3)
O32 W12 O40 82.9(3)
O5 W5 O23 103.6(4)
O5 W5 O17 100.2(4)
O23 W5 O17 91.6(3)
O5 W5 O29 102.8(4)
O23 W5 O29 85.7(3)
O17 W5 O29 156.8(4)
O5 W5 O22 99.2(4)
O23 W5 O22 157.0(4)
O17 W5 O22 87.1(3)
O29 W5 O22 86.6(3)
O5 W5 O37 168.0(4)
O23 W5 O37 86.1(3)
O17 W5 O37 72.2(3)
O29 W5 O37 84.7(3)
O22 W5 O37 71.6(3)
O1 W1 O15 101.6(4)
O1 W1 O16 99.6(4)
O15 W1 O16 90.4(4)
O1 W1 O13 102.3(4)
O15 W1 O13 86.7(4)
O16 W1 O13 158.0(4)
O1 W1 O17 99.4(4)
O15 W1 O17 158.9(3)
O16 W1 O17 88.1(4)
O13 W1 O17 86.9(4)
O1 W1 O37 169.3(4)
O15 W1 O37 86.5(3)
O16 W1 O37 73.1(3)
O13 W1 O37 85.0(3)
O17 W1 O37 72.9(3)
O10 W10 O33 103.1(4)
O10 W10 O28 103.6(4)
O33 W10 O28 85.0(4)
O10 W10 O36 99.2(4)
O33 W10 O36 90.0(4)
O28 W10 O36 157.2(4)
O10 W10 O34 99.7(4)
O33 W10 O34 157.1(3)
O28 W10 O34 88.0(3)
O36 W10 O34 88.0(4)
O10 W10 O40 168.7(3)
O33 W10 O40 85.4(3)
O28 W10 O40 84.3(3)
O36 W10 O40 73.1(3)
O34 W10 O40 72.3(3)
O9 W9 O27 102.7(4)
O9 W9 O21 100.9(4)
O27 W9 O21 91.0(4)
O9 W9 O33 101.7(4)
O27 W9 O33 86.1(4)
O21 W9 O33 157.3(4)
O9 W9 O26 99.4(4)
O27 W9 O26 157.8(4)
O21 W9 O26 86.9(4)
O33 W9 O26 87.4(4)
O9 W9 O39 169.4(4)
O27 W9 O39 86.0(3)
O21 W9 O39 72.6(3)
O33 W9 O39 84.7(3)
O26 W9 O39 72.3(3)
O8 W8 O32 102.4(4)
O8 W8 O26 101.8(4)
O32 W8 O26 90.3(4)
O8 W8 O20 101.8(4)
O32 W8 O20 155.5(4)
O26 W8 O20 88.7(4)
O8 W8 O25 101.6(4)
O32 W8 O25 84.8(3)
O26 W8 O25 156.5(4)
O20 W8 O25 86.3(3)
O8 W8 O39 172.0(4)
O32 W8 O39 83.6(3)
O26 W8 O39 72.6(3)
O20 W8 O39 72.8(3)
O25 W8 O39 84.0(3)
O2 W2 O19 99.6(4)
O2 W2 O18 100.1(4)
O19 W2 O18 88.9(4)
O2 W2 O13 102.3(4)
O19 W2 O13 157.8(4)
O18 W2 O13 90.6(4)
O2 W2 O14 101.7(4)
O19 W2 O14 88.1(4)
O18 W2 O14 158.1(4)
O13 W2 O14 84.1(4)
O2 W2 O38 169.9(3)
O19 W2 O38 73.1(3)
O18 W2 O38 73.2(3)
O13 W2 O38 85.6(3)
O14 W2 O38 85.2(3)
O40 Ge13 O39 109.4(4)
O40 Ge13 O38 109.2(4)
O39 Ge13 O38 109.8(4)
O40 Ge13 O37 109.9(4)
O39 Ge13 O37 108.9(4)
O38 Ge13 O37 109.7(4)
N4B Cu1B N1B 105.8(4)
N4B Cu1B N2B 163.3(5)
N1B Cu1B N2B 81.7(5)
N4B Cu1B N3B 81.2(4)
N1B Cu1B N3B 154.6(4)
N2B Cu1B N3B 85.9(5)
N4B Cu1B O1W 91.4(4)
N1B Cu1B O1W 94.2(4)
N2B Cu1B O1W 103.1(5)
N3B Cu1B O1W 110.2(4)
N4A Cu1A N3A 82.8(5)
N4A Cu1A N1A 107.0(5)
N3A Cu1A N1A 145.5(5)
N4A Cu1A N2A 168.0(5)
N3A Cu1A N2A 85.3(5)
N1A Cu1A N2A 83.7(5)
N4A Cu1A O1 88.0(4)
N3A Cu1A O1 115.5(4)
N1A Cu1A O1 98.2(4)
N2A Cu1A O1 96.0(4)
W4 O22 W5 121.4(5)
W3 O14 W2 153.9(5)
W9 O21 W3 121.2(4)
W8 O32 W12 154.4(5)
W1 O13 W2 152.0(5)
W5 O23 W6 152.5(5)
W8 O26 W9 121.3(5)
W3 O20 W8 120.8(4)
W11 O34 W10 121.6(4)
W2 O18 W6 120.4(4)
W1 O15 W3 150.9(5)
W5 O17 W1 120.7(4)
W7 O25 W8 152.3(5)
W6 O24 W7 121.4(4)
W12 O31 W7 151.9(5)
W6 O30 W11 151.6(5)
W10 O33 W9 152.2(5)
W9 O27 W4 152.1(5)
W4 O28 W10 153.7(5)
W1 O1 Cu1A 152.8(5)
Ge13 O39 W9 122.4(4)
Ge13 O39 W3 122.5(4)
W9 O39 W3 94.3(3)
Ge13 O39 W8 123.0(4)
W9 O39 W8 93.8(3)
W3 O39 W8 92.8(3)
Ge13 O40 W12 122.3(4)
Ge13 O40 W10 122.9(4)
W12 O40 W10 94.1(3)
Ge13 O40 W11 122.7(4)
W12 O40 W11 93.4(3)
W10 O40 W11 93.6(3)
Ge13 O38 W7 122.7(4)
Ge13 O38 W6 122.9(4)
W7 O38 W6 94.0(3)
Ge13 O38 W2 122.3(4)
W7 O38 W2 93.4(3)
W6 O38 W2 93.7(3)
Ge13 O37 W1 123.0(4)
Ge13 O37 W4 122.4(4)
W1 O37 W4 94.4(3)
Ge13 O37 W5 121.3(4)
W1 O37 W5 94.2(3)
W4 O37 W5 94.0(3)
W12 O35 W11 120.4(4)
W11 O29 W5 152.3(5)
W10 O36 W12 119.9(4)
W2 O19 W7 120.6(5)
W1 O16 W4 120.8(4)
C1A N1A C5A 120.3(13)
C1A N1A Cu1A 129.2(10)
C5A N1A Cu1A 110.5(10)
C14B N4B C10B 118.3(11)
C14B N4B Cu1B 129.6(9)
C10B N4B Cu1B 112.1(8)
C5B N1B C1B 118.9(12)
C5B N1B Cu1B 111.7(9)
C1B N1B Cu1B 129.3(10)
C9B N3B C16B 110.4(11)
C9B N3B C8B 111.6(12)
C16B N3B C8B 111.1(13)
C9B N3B Cu1B 105.5(8)
C16B N3B Cu1B 112.4(9)
C8B N3B Cu1B 105.7(10)
C10A N4A C14A 119.5(12)
C10A N4A Cu1A 112.8(9)
C14A N4A Cu1A 127.2(9)
C8A N3A C9A 112.6(11)
C8A N3A C16A 112.4(11)
C9A N3A C16A 108.0(11)
C8A N3A Cu1A 105.4(9)
C9A N3A Cu1A 103.6(8)
C16A N3A Cu1A 114.5(9)
C15A N2A C6A 110.0(12)
C15A N2A C7A 110.8(13)
C6A N2A C7A 110.2(12)
C15A N2A Cu1A 114.6(10)
C6A N2A Cu1A 104.4(9)
C7A N2A Cu1A 106.6(9)
N1B C5B C4B 121.0(13)
N1B C5B C6B 116.5(12)
C4B C5B C6B 122.5(13)
N4A C14A C13A 119.1(14)
N4A C14A H14A 120.5
C13A C14A H14A 120.5
N4B C10B C11B 122.0(12)
N4B C10B C9B 115.2(11)
C11B C10B C9B 122.8(12)
N4A C10A C11A 122.7(13)
N4A C10A C9A 114.2(12)
C11A C10A C9A 123.1(13)
C15B N2B C6B 110.1(14)
C15B N2B C7B1 98.8(16)
C6B N2B C7B1 122.4(15)
C15B N2B C7B2 133.2(17)
C6B N2B C7B2 88.9(14)
C7B1 N2B C7B2 38.9(15)
C15B N2B Cu1B 112.0(12)
C6B N2B Cu1B 105.6(10)
C7B1 N2B Cu1B 107.8(12)
C7B2 N2B Cu1B 102.5(13)
N4B C14B C13B 122.7(14)
N4B C14B H14B 118.7
C13B C14B H14B 118.7
N3B C9B C10B 108.1(11)
N3B C9B H9BA 110.1
C10B C9B H9BA 110.1
N3B C9B H9BB 110.1
C10B C9B H9BB 110.1
H9BA C9B H9BB 108.4
N3A C16A H16A 109.5
N3A C16A H16B 109.5
H16A C16A H16B 109.5
N3A C16A H16C 109.5
H16A C16A H16C 109.5
H16B C16A H16C 109.5
C10B C11B C12B 119.5(14)
C10B C11B H11B 120.2
C12B C11B H11B 120.2
N1A C5A C4A 119.4(14)
N1A C5A C6A 117.1(13)
C4A C5A C6A 123.3(14)
C10A C9A N3A 108.7(11)
C10A C9A H9AA 110.0
N3A C9A H9AA 110.0
C10A C9A H9AB 110.0
N3A C9A H9AB 110.0
H9AA C9A H9AB 108.3
N1A C1A C2A 120.5(14)
N1A C1A H1A 119.8
C2A C1A H1A 119.8
N3A C8A C7A 107.0(13)
N3A C8A H8AA 110.3
C7A C8A H8AA 110.3
N3A C8A H8AB 110.3
C7A C8A H8AB 110.3
H8AA C8A H8AB 108.6
N3B C16B H16D 109.5
N3B C16B H16E 109.5
H16D C16B H16E 109.5
N3B C16B H16F 109.5
H16D C16B H16F 109.5
H16E C16B H16F 109.5
C14B C13B C12B 119.6(16)
C14B C13B H13B 120.2
C12B C13B H13B 120.2
N2B C6B C5B 108.1(12)
N2B C6B H6BA 110.1
C5B C6B H6BA 110.1
N2B C6B H6BB 110.1
C5B C6B H6BB 110.1
H6BA C6B H6BB 108.4
C11B C12B C13B 117.9(15)
C11B C12B H12B 121.1
C13B C12B H12B 121.1
C4A C3A C2A 119.9(16)
C4A C3A H3A 120.0
C2A C3A H3A 120.0
C12A C11A C10A 117.6(15)
C12A C11A H11A 121.2
C10A C11A H11A 121.2
C3A C2A C1A 118.6(15)
C3A C2A H2A 120.7
C1A C2A H2A 120.7
N1B C1B C2B 122.0(16)
N1B C1B H1B 119.0
C2B C1B H1B 119.0
C3B C4B C5B 119.3(16)
C3B C4B H4B 120.3
C5B C4B H4B 120.3
C12A C13A C14A 121.4(16)
C12A C13A H13A 119.3
C14A C13A H13A 119.3
C3A C4A C5A 120.9(16)
C3A C4A H4A 119.6
C5A C4A H4A 119.6
C8A C7A N2A 111.0(14)
C8A C7A H7AA 109.4
N2A C7A H7AA 109.4
C8A C7A H7AB 109.4
N2A C7A H7AB 109.4
H7AA C7A H7AB 108.0
C5A C6A N2A 110.7(13)
C5A C6A H6AA 109.5
N2A C6A H6AA 109.5
C5A C6A H6AB 109.5
N2A C6A H6AB 109.5
H6AA C6A H6AB 108.1
N2A C15A H15A 109.5
N2A C15A H15B 109.5
H15A C15A H15B 109.5
N2A C15A H15C 109.5
H15A C15A H15C 109.5
H15B C15A H15C 109.5
C13A C12A C11A 119.6(17)
C13A C12A H12A 120.2
C11A C12A H12A 120.2
C1B C2B C3B 119.1(19)
C1B C2B H2B 120.4
C3B C2B H2B 120.4
N2B C15B H15D 109.5
N2B C15B H15E 109.5
H15D C15B H15E 109.5
N2B C15B H15F 109.5
H15D C15B H15F 109.5
H15E C15B H15F 109.5
C4B C3B C2B 119(2)
C4B C3B H3B 120.3
C2B C3B H3B 120.3
C7B2 C8B C7B1 44.6(18)
C7B2 C8B N3B 121(2)
C7B1 C8B N3B 112.3(18)
C7B2 C8B H8BA 65.0
C7B1 C8B H8BA 109.1
N3B C8B H8BA 109.1
C7B2 C8B H8BB 129.0
C7B1 C8B H8BB 109.1
N3B C8B H8BB 109.1
H8BA C8B H8BB 107.9
C7B2 C8B H8BC 106.6
C7B1 C8B H8BC 140.4
N3B C8B H8BC 106.2
H8BA C8B H8BC 47.4
H8BB C8B H8BC 64.3
C7B2 C8B H8BD 107.6
C7B1 C8B H8BD 69.9
N3B C8B H8BD 107.8
H8BA C8B H8BD 139.8
H8BB C8B H8BD 43.7
H8BC C8B H8BD 106.7
C8B C7B1 N2B 110.2(19)
C8B C7B1 H8BD 39.8
N2B C7B1 H8BD 141.8
C8B C7B1 H7BA 109.6
N2B C7B1 H7BA 109.6
H8BD C7B1 H7BA 74.5
C8B C7B1 H7BB 109.6
N2B C7B1 H7BB 109.6
H8BD C7B1 H7BB 104.5
H7BA C7B1 H7BB 108.1
C8B C7B2 N2B 107(2)
C8B C7B2 H7BC 110.3
N2B C7B2 H7BC 110.3
C8B C7B2 H7BD 110.3
N2B C7B2 H7BD 110.3
H7BC C7B2 H7BD 108.6

loop_
_geom_bond_atom_site_label_1
_geom_bond_atom_site_label_2
_geom_bond_distance
W4 O4 1.704(9)
W4 O28 1.890(8)
W4 O22 1.911(9)
W4 O27 1.928(9)
W4 O16 1.947(9)
W4 O37 2.299(8)
W3 O3 1.701(9)
W3 O14 1.882(8)
W3 O20 1.896(8)
W3 O21 1.951(9)
W3 O15 1.963(9)
W3 O39 2.298(8)
W7 O7 1.708(9)
W7 O25 1.875(8)
W7 O31 1.918(9)
W7 O19 1.939(9)
W7 O24 1.944(9)
W7 O38 2.297(7)
W6 O6 1.705(10)
W6 O30 1.895(9)
W6 O24 1.912(9)
W6 O23 1.935(8)
W6 O18 1.954(8)
W6 O38 2.304(8)
W11 O11 1.695(9)
W11 O29 1.873(8)
W11 O34 1.912(8)
W11 O30 1.934(9)
W11 O35 1.950(9)
W11 O40 2.307(8)
W12 O12 1.689(9)
W12 O31 1.893(9)
W12 O35 1.906(9)
W12 O36 1.952(8)
W12 O32 1.955(8)
W12 O40 2.292(8)
W5 O5 1.693(10)
W5 O23 1.879(8)
W5 O17 1.916(8)
W5 O29 1.952(8)
W5 O22 1.961(8)
W5 O37 2.319(8)
W1 O1 1.719(8)
W1 O15 1.866(9)
W1 O16 1.906(8)
W1 O13 1.907(9)
W1 O17 1.948(8)
W1 O37 2.267(8)
W10 O10 1.695(9)
W10 O33 1.902(8)
W10 O28 1.915(8)
W10 O36 1.933(9)
W10 O34 1.937(8)
W10 O40 2.301(8)
W9 O9 1.716(9)
W9 O27 1.885(9)
W9 O21 1.913(9)
W9 O33 1.914(8)
W9 O26 1.943(9)
W9 O39 2.293(8)
W8 O8 1.696(9)
W8 O32 1.872(8)
W8 O26 1.908(9)
W8 O20 1.939(8)
W8 O25 1.951(8)
W8 O39 2.304(8)
W2 O2 1.709(9)
W2 O19 1.917(9)
W2 O18 1.920(8)
W2 O13 1.924(9)
W2 O14 1.927(9)
W2 O38 2.306(7)
Ge13 O40 1.717(8)
Ge13 O39 1.718(8)
Ge13 O38 1.721(7)
Ge13 O37 1.725(8)
Cu1B N4B 2.011(11)
Cu1B N1B 2.017(11)
Cu1B N2B 2.022(14)
Cu1B N3B 2.034(11)
Cu1B O1W 2.200(10)
Cu1A N4A 1.980(11)
Cu1A N3A 2.006(12)
Cu1A N1A 2.024(12)
Cu1A N2A 2.052(13)
Cu1A O1 2.207(9)
N1A C1A 1.314(19)
N1A C5A 1.373(19)
N4B C14B 1.337(17)
N4B C10B 1.359(17)
N1B C5B 1.346(17)
N1B C1B 1.35(2)
N3B C9B 1.461(16)
N3B C16B 1.467(18)
N3B C8B 1.49(2)
N4A C10A 1.351(18)
N4A C14A 1.360(18)
N3A C8A 1.471(19)
N3A C9A 1.494(18)
N3A C16A 1.499(18)
N2A C15A 1.46(2)
N2A C6A 1.49(2)
N2A C7A 1.50(2)
C5B C4B 1.40(2)
C5B C6B 1.49(2)
C14A C13A 1.41(2)
C14A H14A 0.9300
C10B C11B 1.38(2)
C10B C9B 1.512(18)
C10A C11A 1.40(2)
C10A C9A 1.483(19)
N2B C15B 1.48(3)
N2B C6B 1.48(2)
N2B C7B1 1.50(3)
N2B C7B2 1.64(3)
C14B C13B 1.36(2)
C14B H14B 0.9300
C9B H9BA 0.9700
C9B H9BB 0.9700
C16A H16A 0.9600
C16A H16B 0.9600
C16A H16C 0.9600
C11B C12B 1.38(2)
C11B H11B 0.9300
C5A C4A 1.39(2)
C5A C6A 1.47(2)
C9A H9AA 0.9700
C9A H9AB 0.9700
C1A C2A 1.42(2)
C1A H1A 0.9300
C8A C7A 1.50(2)
C8A H8AA 0.9700
C8A H8AB 0.9700
C16B H16D 0.9600
C16B H16E 0.9600
C16B H16F 0.9600
C13B C12B 1.41(2)
C13B H13B 0.9300
C6B H6BA 0.9700
C6B H6BB 0.9700
C12B H12B 0.9300
C3A C4A 1.33(2)
C3A C2A 1.38(2)
C3A H3A 0.9300
C11A C12A 1.39(2)
C11A H11A 0.9300
C2A H2A 0.9300
C1B C2B 1.36(3)
C1B H1B 0.9300
C4B C3B 1.36(3)
C4B H4B 0.9300
C13A C12A 1.35(2)
C13A H13A 0.9300
C4A H4A 0.9300
C7A H7AA 0.9700
C7A H7AB 0.9700
C6A H6AA 0.9700
C6A H6AB 0.9700
C15A H15A 0.9600
C15A H15B 0.9600
C15A H15C 0.9600
C12A H12A 0.9300
C2B C3B 1.39(3)
C2B H2B 0.9300
C15B H15D 0.9600
C15B H15E 0.9600
C15B H15F 0.9600
C3B H3B 0.9300
C8B C7B2 1.34(4)
C8B C7B1 1.43(3)
C8B H8BA 0.9700
C8B H8BB 0.9700
C8B H8BC 0.9701
C8B H8BD 0.9701
C7B1 H8BD 1.4236
C7B1 H7BA 0.9700
C7B1 H7BB 0.9700
C7B2 H7BC 0.9700
C7B2 H7BD 0.9700

loop_
_geom_torsion_atom_site_label_1
_geom_torsion_atom_site_label_2
_geom_torsion_atom_site_label_3
_geom_torsion_atom_site_label_4
_geom_torsion
O4 W4 O22 W5 -171.1(5)
O28 W4 O22 W5 84.6(5)
O27 W4 O22 W5 4.0(12)
O16 W4 O22 W5 -72.4(5)
O37 W4 O22 W5 -1.0(4)
O5 W5 O22 W4 173.1(5)
O23 W5 O22 W4 -13.9(12)
O17 W5 O22 W4 73.2(5)
O29 W5 O22 W4 -84.5(5)
O37 W5 O22 W4 1.0(4)
O3 W3 O14 W2 129.8(11)
O20 W3 O14 W2 -128.3(11)
O21 W3 O14 W2 -37.4(18)
O15 W3 O14 W2 29.7(11)
O39 W3 O14 W2 -54.9(11)
O2 W2 O14 W3 -131.0(11)
O19 W2 O14 W3 129.6(11)
O18 W2 O14 W3 47.3(17)
O13 W2 O14 W3 -29.6(11)
O38 W2 O14 W3 56.4(11)
O9 W9 O21 W3 -172.0(5)
O27 W9 O21 W3 84.9(5)
O33 W9 O21 W3 2.7(13)
O26 W9 O21 W3 -73.0(5)
O39 W9 O21 W3 -0.6(4)
O3 W3 O21 W9 174.9(5)
O14 W3 O21 W9 -17.8(13)
O20 W3 O21 W9 73.9(5)
O15 W3 O21 W9 -84.7(5)
O39 W3 O21 W9 0.6(4)
O8 W8 O32 W12 119.8(11)
O26 W8 O32 W12 -138.0(11)
O20 W8 O32 W12 -50.3(16)
O25 W8 O32 W12 19.0(11)
O39 W8 O32 W12 -65.6(11)
O12 W12 O32 W8 -122.7(11)
O31 W12 O32 W8 -19.8(11)
O35 W12 O32 W8 61.8(16)
O36 W12 O32 W8 140.6(11)
O40 W12 O32 W8 67.3(11)
O1 W1 O13 W2 -126.4(11)
O15 W1 O13 W2 -25.2(11)
O16 W1 O13 W2 57.6(17)
O17 W1 O13 W2 134.7(11)
O37 W1 O13 W2 61.6(11)
O2 W2 O13 W1 126.1(11)
O19 W2 O13 W1 -44.9(18)
O18 W2 O13 W1 -133.4(11)
O14 W2 O13 W1 25.3(11)
O38 W2 O13 W1 -60.3(11)
O5 W5 O23 W6 125.0(10)
O17 W5 O23 W6 -134.1(10)
O29 W5 O23 W6 22.8(10)
O22 W5 O23 W6 -47.9(16)
O37 W5 O23 W6 -62.1(10)
O6 W6 O23 W5 -126.5(10)
O30 W6 O23 W5 -23.5(10)
O24 W6 O23 W5 60.9(15)
O18 W6 O23 W5 135.8(10)
O38 W6 O23 W5 62.9(10)
O8 W8 O26 W9 -174.6(5)
O32 W8 O26 W9 82.6(5)
O20 W8 O26 W9 -72.8(5)
O25 W8 O26 W9 5.0(12)
O39 W8 O26 W9 -0.5(4)
O9 W9 O26 W8 173.8(5)
O27 W9 O26 W8 -11.7(13)
O21 W9 O26 W8 73.3(5)
O33 W9 O26 W8 -84.8(5)
O39 W9 O26 W8 0.5(4)
O3 W3 O20 W8 -170.8(5)
O14 W3 O20 W8 86.1(5)
O21 W3 O20 W8 -71.5(5)
O15 W3 O20 W8 4.3(12)
O39 W3 O20 W8 0.1(4)
O8 W8 O20 W3 173.9(5)
O32 W8 O20 W3 -16.0(11)
O26 W8 O20 W3 72.1(5)
O25 W8 O20 W3 -85.0(5)
O39 W8 O20 W3 -0.1(4)
O11 W11 O34 W10 -173.1(5)
O29 W11 O34 W10 84.2(5)
O30 W11 O34 W10 2.2(12)
O35 W11 O34 W10 -73.2(5)
O40 W11 O34 W10 -0.8(4)
O10 W10 O34 W11 172.7(5)
O33 W10 O34 W11 -11.7(12)
O28 W10 O34 W11 -83.8(5)
O36 W10 O34 W11 73.7(5)
O40 W10 O34 W11 0.8(4)
O2 W2 O18 W6 -172.0(5)
O19 W2 O18 W6 -72.5(5)
O13 W2 O18 W6 85.4(5)
O14 W2 O18 W6 9.6(12)
O38 W2 O18 W6 0.2(4)
O6 W6 O18 W2 171.9(5)
O30 W6 O18 W2 -15.1(13)
O24 W6 O18 W2 72.3(5)
O23 W6 O18 W2 -85.1(5)
O38 W6 O18 W2 -0.2(4)
O1 W1 O15 W3 126.7(10)
O16 W1 O15 W3 -133.3(10)
O13 W1 O15 W3 24.9(10)
O17 W1 O15 W3 -47.7(16)
O37 W1 O15 W3 -60.3(10)
O3 W3 O15 W1 -127.3(10)
O14 W3 O15 W1 -25.6(10)
O20 W3 O15 W1 57.6(15)
O21 W3 O15 W1 133.8(10)
O39 W3 O15 W1 61.7(10)
O5 W5 O17 W1 -172.0(5)
O23 W5 O17 W1 83.8(5)
O29 W5 O17 W1 1.0(11)
O22 W5 O17 W1 -73.2(5)
O37 W5 O17 W1 -1.6(4)
O1 W1 O17 W5 174.0(5)
O15 W1 O17 W5 -11.6(12)
O16 W1 O17 W5 74.5(5)
O13 W1 O17 W5 -84.1(5)
O37 W1 O17 W5 1.6(4)
O7 W7 O25 W8 125.0(10)
O31 W7 O25 W8 22.7(10)
O19 W7 O25 W8 -134.7(10)
O24 W7 O25 W8 -51.7(16)
O38 W7 O25 W8 -61.8(10)
O8 W8 O25 W7 -122.7(10)
O32 W8 O25 W7 -21.1(10)
O26 W8 O25 W7 57.7(15)
O20 W8 O25 W7 136.0(10)
O39 W8 O25 W7 62.9(10)
O6 W6 O24 W7 -172.2(5)
O30 W6 O24 W7 83.8(5)
O23 W6 O24 W7 0.6(12)
O18 W6 O24 W7 -74.1(5)
O38 W6 O24 W7 -1.5(4)
O7 W7 O24 W6 174.2(5)
O25 W7 O24 W6 -9.1(12)
O31 W7 O24 W6 -83.4(5)
O19 W7 O24 W6 74.5(5)
O38 W7 O24 W6 1.5(4)
O12 W12 O31 W7 121.0(11)
O35 W12 O31 W7 -133.7(11)
O36 W12 O31 W7 -44.1(18)
O32 W12 O31 W7 23.1(11)
O40 W12 O31 W7 -60.1(11)
O7 W7 O31 W12 -125.4(11)
O25 W7 O31 W12 -24.4(11)
O19 W7 O31 W12 58.1(17)
O24 W7 O31 W12 134.0(11)
O38 W7 O31 W12 61.8(11)
O6 W6 O30 W11 127.1(11)
O24 W6 O30 W11 -132.4(11)
O23 W6 O30 W11 24.3(11)
O18 W6 O30 W11 -45.8(17)
O38 W6 O30 W11 -60.1(11)
O11 W11 O30 W6 -126.4(11)
O29 W11 O30 W6 -24.6(11)
O34 W11 O30 W6 58.4(16)
O35 W11 O30 W6 134.1(11)
O40 W11 O30 W6 61.3(11)
O10 W10 O33 W9 126.3(10)
O28 W10 O33 W9 23.4(10)
O36 W10 O33 W9 -134.3(10)
O34 W10 O33 W9 -49.3(16)
O40 W10 O33 W9 -61.3(10)
O9 W9 O33 W10 -125.7(10)
O27 W9 O33 W10 -23.5(10)
O21 W9 O33 W10 59.6(16)
O26 W9 O33 W10 135.2(10)
O39 W9 O33 W10 62.8(10)
O9 W9 O27 W4 124.6(10)
O21 W9 O27 W4 -134.0(10)
O33 W9 O27 W4 23.5(10)
O26 W9 O27 W4 -49.8(16)
O39 W9 O27 W4 -61.5(10)
O4 W4 O27 W9 -126.7(10)
O28 W4 O27 W9 -23.6(10)
O22 W4 O27 W9 58.3(15)
O16 W4 O27 W9 135.0(10)
O37 W4 O27 W9 63.1(10)
O4 W4 O28 W10 126.3(11)
O22 W4 O28 W10 -132.2(11)
O27 W4 O28 W10 24.9(11)
O16 W4 O28 W10 -43.5(17)
O37 W4 O28 W10 -59.4(11)
O10 W10 O28 W4 -127.2(11)
O33 W10 O28 W4 -24.9(11)
O36 W10 O28 W4 53.0(16)
O34 W10 O28 W4 133.3(11)
O40 W10 O28 W4 60.9(11)
O15 W1 O1 Cu1A -73.6(11)
O16 W1 O1 Cu1A -166.0(11)
O13 W1 O1 Cu1A 15.5(12)
O17 W1 O1 Cu1A 104.4(11)
O37 W1 O1 Cu1A 147.4(14)
N4A Cu1A O1 W1 -46.0(11)
N3A Cu1A O1 W1 35.0(12)
N1A Cu1A O1 W1 -152.8(11)
N2A Cu1A O1 W1 122.7(11)
O40 Ge13 O39 W9 61.1(5)
O38 Ge13 O39 W9 -179.1(4)
O37 Ge13 O39 W9 -59.0(5)
O40 Ge13 O39 W3 -178.2(4)
O38 Ge13 O39 W3 -58.4(5)
O37 Ge13 O39 W3 61.7(5)
O40 Ge13 O39 W8 -59.3(5)
O38 Ge13 O39 W8 60.5(5)
O37 Ge13 O39 W8 -179.4(4)
O9 W9 O39 Ge13 -172.8(17)
O27 W9 O39 Ge13 41.5(5)
O21 W9 O39 Ge13 133.8(6)
O33 W9 O39 Ge13 -45.0(5)
O26 W9 O39 Ge13 -133.9(5)
O9 W9 O39 W3 54(2)
O27 W9 O39 W3 -91.9(3)
O21 W9 O39 W3 0.4(3)
O33 W9 O39 W3 -178.3(3)
O26 W9 O39 W3 92.8(4)
O9 W9 O39 W8 -39(2)
O27 W9 O39 W8 175.0(3)
O21 W9 O39 W8 -92.7(4)
O33 W9 O39 W8 88.6(3)
O26 W9 O39 W8 -0.4(3)
O3 W3 O39 Ge13 -166.9(18)
O14 W3 O39 Ge13 39.4(5)
O20 W3 O39 Ge13 132.7(5)
O21 W3 O39 Ge13 -133.7(6)
O15 W3 O39 Ge13 -45.7(5)
O3 W3 O39 W9 -34(2)
O14 W3 O39 W9 172.7(3)
O20 W3 O39 W9 -94.1(3)
O21 W3 O39 W9 -0.4(3)
O15 W3 O39 W9 87.5(3)
O3 W3 O39 W8 60(2)
O14 W3 O39 W8 -93.3(3)
O20 W3 O39 W8 -0.1(3)
O21 W3 O39 W8 93.6(4)
O15 W3 O39 W8 -178.5(3)
O8 W8 O39 Ge13 180(100)
O32 W8 O39 Ge13 41.1(5)
O26 W8 O39 Ge13 133.5(6)
O20 W8 O39 Ge13 -132.3(5)
O25 W8 O39 Ge13 -44.3(5)
O8 W8 O39 W9 47(3)
O32 W8 O39 W9 -92.0(3)
O26 W8 O39 W9 0.4(3)
O20 W8 O39 W9 94.6(3)
O25 W8 O39 W9 -177.4(3)
O8 W8 O39 W3 -48(3)
O32 W8 O39 W3 173.5(3)
O26 W8 O39 W3 -94.1(3)
O20 W8 O39 W3 0.1(3)
O25 W8 O39 W3 88.1(3)
O39 Ge13 O40 W12 62.0(5)
O38 Ge13 O40 W12 -58.1(5)
O37 Ge13 O40 W12 -178.5(4)
O39 Ge13 O40 W10 -58.6(5)
O38 Ge13 O40 W10 -178.8(4)
O37 Ge13 O40 W10 60.8(5)
O39 Ge13 O40 W11 -178.8(4)
O38 Ge13 O40 W11 61.0(5)
O37 Ge13 O40 W11 -59.4(5)
O12 W12 O40 Ge13 -145.3(19)
O31 W12 O40 Ge13 40.8(5)
O35 W12 O40 Ge13 133.0(5)
O36 W12 O40 Ge13 -133.2(5)
O32 W12 O40 Ge13 -44.7(5)
O12 W12 O40 W10 -12(2)
O31 W12 O40 W10 174.3(3)
O35 W12 O40 W10 -93.4(3)
O36 W12 O40 W10 0.4(3)
O32 W12 O40 W10 88.9(3)
O12 W12 O40 W11 82(2)
O31 W12 O40 W11 -91.8(3)
O35 W12 O40 W11 0.5(3)
O36 W12 O40 W11 94.3(3)
O32 W12 O40 W11 -177.3(3)
O10 W10 O40 Ge13 -179.5(16)
O33 W10 O40 Ge13 41.3(5)
O28 W10 O40 Ge13 -44.0(5)
O36 W10 O40 Ge13 132.8(6)
O34 W10 O40 Ge13 -133.8(5)
O10 W10 O40 W12 47.3(19)
O33 W10 O40 W12 -91.8(3)
O28 W10 O40 W12 -177.2(3)
O36 W10 O40 W12 -0.4(3)
O34 W10 O40 W12 93.0(3)
O10 W10 O40 W11 -46.3(19)
O33 W10 O40 W11 174.5(3)
O28 W10 O40 W11 89.2(3)
O36 W10 O40 W11 -94.0(3)
O34 W10 O40 W11 -0.6(3)
O11 W11 O40 Ge13 -177.6(18)
O29 W11 O40 Ge13 41.5(5)
O34 W11 O40 Ge13 134.0(5)
O30 W11 O40 Ge13 -44.9(5)
O35 W11 O40 Ge13 -132.8(5)
O11 W11 O40 W12 -45(2)
O29 W11 O40 W12 173.9(3)
O34 W11 O40 W12 -93.7(3)
O30 W11 O40 W12 87.4(3)
O35 W11 O40 W12 -0.5(3)
O11 W11 O40 W10 49(2)
O29 W11 O40 W10 -91.8(3)
O34 W11 O40 W10 0.6(3)
O30 W11 O40 W10 -178.2(3)
O35 W11 O40 W10 93.9(3)
O40 Ge13 O38 W7 62.1(5)
O39 Ge13 O38 W7 -57.8(5)
O37 Ge13 O38 W7 -177.4(4)
O40 Ge13 O38 W6 -58.7(5)
O39 Ge13 O38 W6 -178.7(4)
O37 Ge13 O38 W6 61.8(5)
O40 Ge13 O38 W2 -178.7(4)
O39 Ge13 O38 W2 61.4(5)
O37 Ge13 O38 W2 -58.2(5)
O7 W7 O38 Ge13 179(29)
O25 W7 O38 Ge13 41.2(5)
O31 W7 O38 Ge13 -45.9(5)
O19 W7 O38 Ge13 132.7(5)
O24 W7 O38 Ge13 -134.8(5)
O7 W7 O38 W6 -47(2)
O25 W7 O38 W6 174.9(3)
O31 W7 O38 W6 87.9(3)
O19 W7 O38 W6 -93.6(4)
O24 W7 O38 W6 -1.0(3)
O7 W7 O38 W2 47(2)
O25 W7 O38 W2 -91.1(3)
O31 W7 O38 W2 -178.2(3)
O19 W7 O38 W2 0.3(3)
O24 W7 O38 W2 92.9(3)
O6 W6 O38 Ge13 -174.4(16)
O30 W6 O38 Ge13 41.8(5)
O24 W6 O38 Ge13 134.6(5)
O23 W6 O38 Ge13 -44.6(5)
O18 W6 O38 Ge13 -132.6(5)
O6 W6 O38 W7 52.0(19)
O30 W6 O38 W7 -91.8(3)
O24 W6 O38 W7 1.1(3)
O23 W6 O38 W7 -178.1(3)
O18 W6 O38 W7 93.8(3)
O6 W6 O38 W2 -41.7(19)
O30 W6 O38 W2 174.6(3)
O24 W6 O38 W2 -92.6(3)
O23 W6 O38 W2 88.2(3)
O18 W6 O38 W2 0.1(3)
O2 W2 O38 Ge13 -177.4(19)
O19 W2 O38 Ge13 -132.9(5)
O18 W2 O38 Ge13 133.1(5)
O13 W2 O38 Ge13 41.1(5)
O14 W2 O38 Ge13 -43.4(5)
O2 W2 O38 W7 -45(2)
O19 W2 O38 W7 -0.3(3)
O18 W2 O38 W7 -94.4(3)
O13 W2 O38 W7 173.6(3)
O14 W2 O38 W7 89.2(3)
O2 W2 O38 W6 49(2)
O19 W2 O38 W6 93.9(4)
O18 W2 O38 W6 -0.1(3)
O13 W2 O38 W6 -92.2(3)
O14 W2 O38 W6 -176.6(3)
O40 Ge13 O37 W1 -178.7(4)
O39 Ge13 O37 W1 -58.9(5)
O38 Ge13 O37 W1 61.2(5)
O40 Ge13 O37 W4 -57.3(5)
O39 Ge13 O37 W4 62.5(5)
O38 Ge13 O37 W4 -177.4(4)
O40 Ge13 O37 W5 61.5(5)
O39 Ge13 O37 W5 -178.7(4)
O38 Ge13 O37 W5 -58.6(5)
O1 W1 O37 Ge13 -177.9(17)
O15 W1 O37 Ge13 42.2(5)
O16 W1 O37 Ge13 133.6(6)
O13 W1 O37 Ge13 -44.8(5)
O17 W1 O37 Ge13 -133.1(5)
O1 W1 O37 W4 48(2)
O15 W1 O37 W4 -91.5(3)
O16 W1 O37 W4 -0.1(3)
O13 W1 O37 W4 -178.5(4)
O17 W1 O37 W4 93.2(3)
O1 W1 O37 W5 -46.0(19)
O15 W1 O37 W5 174.1(3)
O16 W1 O37 W5 -94.4(4)
O13 W1 O37 W5 87.2(3)
O17 W1 O37 W5 -1.1(3)
O4 W4 O37 Ge13 -169.8(17)
O28 W4 O37 Ge13 39.4(5)
O22 W4 O37 Ge13 132.1(5)
O27 W4 O37 Ge13 -46.0(5)
O16 W4 O37 Ge13 -134.1(5)
O4 W4 O37 W1 -35.6(19)
O28 W4 O37 W1 173.6(3)
O22 W4 O37 W1 -93.8(4)
O27 W4 O37 W1 88.2(3)
O16 W4 O37 W1 0.1(3)
O4 W4 O37 W5 58.9(19)
O28 W4 O37 W5 -91.9(3)
O22 W4 O37 W5 0.7(3)
O27 W4 O37 W5 -177.3(3)
O16 W4 O37 W5 94.6(3)
O5 W5 O37 Ge13 -173.8(16)
O23 W5 O37 Ge13 41.4(5)
O17 W5 O37 Ge13 134.3(5)
O29 W5 O37 Ge13 -44.7(5)
O22 W5 O37 Ge13 -132.8(5)
O5 W5 O37 W1 53.0(18)
O23 W5 O37 W1 -91.8(3)
O17 W5 O37 W1 1.2(3)
O29 W5 O37 W1 -177.8(3)
O22 W5 O37 W1 94.0(3)
O5 W5 O37 W4 -41.8(18)
O23 W5 O37 W4 173.5(3)
O17 W5 O37 W4 -93.6(3)
O29 W5 O37 W4 87.4(3)
O22 W5 O37 W4 -0.7(3)
O12 W12 O35 W11 -170.3(5)
O31 W12 O35 W11 85.4(5)
O36 W12 O35 W11 -73.2(5)
O32 W12 O35 W11 5.0(12)
O40 W12 O35 W11 -0.6(4)
O11 W11 O35 W12 173.3(5)
O29 W11 O35 W12 -14.3(12)
O34 W11 O35 W12 73.0(5)
O30 W11 O35 W12 -85.1(5)
O40 W11 O35 W12 0.6(4)
O11 W11 O29 W5 125.0(10)
O34 W11 O29 W5 -134.0(10)
O30 W11 O29 W5 23.6(10)
O35 W11 O29 W5 -47.3(16)
O40 W11 O29 W5 -61.6(10)
O5 W5 O29 W11 -126.3(10)
O23 W5 O29 W11 -23.2(10)
O17 W5 O29 W11 60.8(15)
O22 W5 O29 W11 135.1(11)
O37 W5 O29 W11 63.2(10)
O10 W10 O36 W12 -171.0(5)
O33 W10 O36 W12 85.7(5)
O28 W10 O36 W12 8.7(12)
O34 W10 O36 W12 -71.5(5)
O40 W10 O36 W12 0.5(4)
O12 W12 O36 W10 177.4(5)
O31 W12 O36 W10 -17.3(13)
O35 W12 O36 W10 72.8(5)
O32 W12 O36 W10 -84.2(5)
O40 W12 O36 W10 -0.5(4)
O2 W2 O19 W7 173.3(5)
O18 W2 O19 W7 73.3(5)
O13 W2 O19 W7 -15.6(13)
O14 W2 O19 W7 -85.1(5)
O38 W2 O19 W7 0.5(4)
O7 W7 O19 W2 -173.2(5)
O25 W7 O19 W2 85.1(5)
O31 W7 O19 W2 3.4(13)
O24 W7 O19 W2 -72.6(5)
O38 W7 O19 W2 -0.5(4)
O1 W1 O16 W4 -171.8(5)
O15 W1 O16 W4 86.3(5)
O13 W1 O16 W4 4.2(13)
O17 W1 O16 W4 -72.6(5)
O37 W1 O16 W4 0.1(4)
O4 W4 O16 W1 173.1(5)
O28 W4 O16 W1 -16.8(12)
O22 W4 O16 W1 72.5(5)
O27 W4 O16 W1 -85.0(5)
O37 W4 O16 W1 -0.1(4)
N4A Cu1A N1A C1A -16.6(13)
N3A Cu1A N1A C1A -118.8(13)
N2A Cu1A N1A C1A 168.9(13)
O1 Cu1A N1A C1A 73.8(13)
N4A Cu1A N1A C5A 161.0(9)
N3A Cu1A N1A C5A 58.7(13)
N2A Cu1A N1A C5A -13.5(10)
O1 Cu1A N1A C5A -108.7(9)
N1B Cu1B N4B C14B 47.7(13)
N2B Cu1B N4B C14B 162.7(17)
N3B Cu1B N4B C14B -157.3(13)
O1W Cu1B N4B C14B -47.1(12)
N1B Cu1B N4B C10B -133.8(9)
N2B Cu1B N4B C10B -19(2)
N3B Cu1B N4B C10B 21.2(9)
O1W Cu1B N4B C10B 131.5(9)
N4B Cu1B N1B C5B 144.7(9)
N2B Cu1B N1B C5B -20.1(9)
N3B Cu1B N1B C5B 41.5(15)
O1W Cu1B N1B C5B -122.7(9)
N4B Cu1B N1B C1B -32.1(13)
N2B Cu1B N1B C1B 163.2(13)
N3B Cu1B N1B C1B -135.3(13)
O1W Cu1B N1B C1B 60.5(13)
N4B Cu1B N3B C9B -36.0(8)
N1B Cu1B N3B C9B 72.6(13)
N2B Cu1B N3B C9B 133.4(9)
O1W Cu1B N3B C9B -124.2(8)
N4B Cu1B N3B C16B 84.4(9)
N1B Cu1B N3B C16B -167.0(10)
N2B Cu1B N3B C16B -106.3(10)
O1W Cu1B N3B C16B -3.9(10)
N4B Cu1B N3B C8B -154.3(11)
N1B Cu1B N3B C8B -45.7(16)
N2B Cu1B N3B C8B 15.0(11)
O1W Cu1B N3B C8B 117.4(10)
N3A Cu1A N4A C10A 17.7(10)
N1A Cu1A N4A C10A -128.4(9)
N2A Cu1A N4A C10A 24(3)
O1 Cu1A N4A C10A 133.7(9)
N3A Cu1A N4A C14A -153.9(12)
N1A Cu1A N4A C14A 60.0(12)
N2A Cu1A N4A C14A -147(2)
O1 Cu1A N4A C14A -37.9(12)
N4A Cu1A N3A C8A -152.3(9)
N1A Cu1A N3A C8A -42.7(13)
N2A Cu1A N3A C8A 29.1(9)
O1 Cu1A N3A C8A 123.5(9)
N4A Cu1A N3A C9A -33.7(8)
N1A Cu1A N3A C9A 75.8(11)
N2A Cu1A N3A C9A 147.6(9)
O1 Cu1A N3A C9A -118.0(8)
N4A Cu1A N3A C16A 83.6(9)
N1A Cu1A N3A C16A -166.8(9)
N2A Cu1A N3A C16A -95.0(9)
O1 Cu1A N3A C16A -0.6(10)
N4A Cu1A N2A C15A 115(2)
N3A Cu1A N2A C15A 121.0(11)
N1A Cu1A N2A C15A -91.7(11)
O1 Cu1A N2A C15A 5.9(11)
N4A Cu1A N2A C6A -125(2)
N3A Cu1A N2A C6A -118.6(9)
N1A Cu1A N2A C6A 28.6(9)
O1 Cu1A N2A C6A 126.2(9)
N4A Cu1A N2A C7A -8(3)
N3A Cu1A N2A C7A -2.0(10)
N1A Cu1A N2A C7A 145.3(10)
O1 Cu1A N2A C7A -117.1(9)
C1B N1B C5B C4B -3(2)
Cu1B N1B C5B C4B -179.7(11)
C1B N1B C5B C6B 177.6(13)
Cu1B N1B C5B C6B 0.5(14)
C10A N4A C14A C13A 0(2)
Cu1A N4A C14A C13A 171.1(11)
C14B N4B C10B C11B -1(2)
Cu1B N4B C10B C11B -179.7(11)
C14B N4B C10B C9B 177.3(12)
Cu1B N4B C10B C9B -1.5(14)
C14A N4A C10A C11A -3(2)
Cu1A N4A C10A C11A -175.4(12)
C14A N4A C10A C9A 176.7(12)
Cu1A N4A C10A C9A 4.4(15)
N4B Cu1B N2B C15B 156.0(17)
N1B Cu1B N2B C15B -85.8(13)
N3B Cu1B N2B C15B 116.5(13)
O1W Cu1B N2B C15B 6.7(14)
N4B Cu1B N2B C6B -84(2)
N1B Cu1B N2B C6B 34.1(10)
N3B Cu1B N2B C6B -123.7(10)
O1W Cu1B N2B C6B 126.6(9)
N4B Cu1B N2B C7B1 48(2)
N1B Cu1B N2B C7B1 166.6(13)
N3B Cu1B N2B C7B1 8.8(12)
O1W Cu1B N2B C7B1 -101.0(12)
N4B Cu1B N2B C7B2 8(3)
N1B Cu1B N2B C7B2 126.5(13)
N3B Cu1B N2B C7B2 -31.2(13)
O1W Cu1B N2B C7B2 -141.0(13)
C10B N4B C14B C13B 2(2)
Cu1B N4B C14B C13B -179.7(12)
C16B N3B C9B C10B -78.2(14)
C8B N3B C9B C10B 157.8(13)
Cu1B N3B C9B C10B 43.5(12)
N4B C10B C9B N3B -28.9(16)
C11B C10B C9B N3B 149.4(13)
N4B C10B C11B C12B 0(2)
C9B C10B C11B C12B -178.6(14)
C1A N1A C5A C4A -4(2)
Cu1A N1A C5A C4A 177.7(12)
C1A N1A C5A C6A 171.6(14)
Cu1A N1A C5A C6A -6.2(16)
N4A C10A C9A N3A -33.5(16)
C11A C10A C9A N3A 146.3(14)
C8A N3A C9A C10A 157.7(12)
C16A N3A C9A C10A -77.5(14)
Cu1A N3A C9A C10A 44.3(12)
C5A N1A C1A C2A -1(2)
Cu1A N1A C1A C2A 176.7(10)
C9A N3A C8A C7A -162.8(13)
C16A N3A C8A C7A 75.0(15)
Cu1A N3A C8A C7A -50.4(14)
N4B C14B C13B C12B -1(2)
C15B N2B C6B C5B 79.4(17)
C7B1 N2B C6B C5B -165.4(15)
C7B2 N2B C6B C5B -144.4(15)
Cu1B N2B C6B C5B -41.7(13)
N1B C5B C6B N2B 28.3(17)
C4B C5B C6B N2B -151.5(14)
C10B C11B C12B C13B 1(2)
C14B C13B C12B C11B 0(2)
N4A C10A C11A C12A 4(2)
C9A C10A C11A C12A -175.5(15)
C4A C3A C2A C1A -1(2)
N1A C1A C2A C3A 4(2)
C5B N1B C1B C2B -1(2)
Cu1B N1B C1B C2B 175.7(13)
N1B C5B C4B C3B 3(2)
C6B C5B C4B C3B -177.7(16)
N4A C14A C13A C12A 2(2)
C2A C3A C4A C5A -4(2)
N1A C5A C4A C3A 7(2)
C6A C5A C4A C3A -169.1(16)
N3A C8A C7A N2A 51.7(17)
C15A N2A C7A C8A -151.3(14)
C6A N2A C7A C8A 86.7(16)
Cu1A N2A C7A C8A -26.0(15)
N1A C5A C6A N2A 31.6(19)
C4A C5A C6A N2A -152.4(15)
C15A N2A C6A C5A 84.5(16)
C7A N2A C6A C5A -153.1(13)
Cu1A N2A C6A C5A -38.9(14)
C14A C13A C12A C11A -1(3)
C10A C11A C12A C13A -2(3)
N1B C1B C2B C3B 4(3)
C5B C4B C3B C2B 1(3)
C1B C2B C3B C4B -4(3)
C9B N3B C8B C7B2 -103(2)
C16B N3B C8B C7B2 133(2)
Cu1B N3B C8B C7B2 11(3)
C9B N3B C8B C7B1 -152.9(17)
C16B N3B C8B C7B1 83(2)
Cu1B N3B C8B C7B1 -39(2)
C7B2 C8B C7B1 N2B -64(2)
N3B C8B C7B1 N2B 49(2)
C15B N2B C7B1 C8B -149.3(19)
C6B N2B C7B1 C8B 90(2)
C7B2 N2B C7B1 C8B 55(2)
Cu1B N2B C7B1 C8B -33(2)
C7B1 C8B C7B2 N2B 54(2)
N3B C8B C7B2 N2B -37(3)
C15B N2B C7B2 C8B -93(3)
C6B N2B C7B2 C8B 150(2)
C7B1 N2B C7B2 C8B -59(2)
Cu1B N2B C7B2 C8B 44(2)
